data_4082589
loop_
_publ_author_name
'K\"ampfe, Alexander'
'Kroke, Edwin'
'Wagler, J\"org'

_publ_section_title
;
 Silicon Compounds of 1,1-Bis(pyrrol-2-yl)ethenes: Molecular Structures
 and Chemical and Spectroscopic Properties
;
_journal_issue 1
_journal_name_full Organometallics
_journal_page_first 112
_journal_paper_doi 10.1021/om400868w
_journal_volume 33
_journal_year 2014
_chemical_formula_moiety 'C34 H56 Li2 N2 O4'
_chemical_formula_sum 'C34 H56 Li2 N2 O4'
_chemical_formula_weight 570.69
_chemical_name_systematic
;
 ?
;
_space_group_IT_number 2
_symmetry_cell_setting triclinic
_symmetry_space_group_name_Hall '-P 1'
_symmetry_space_group_name_H-M 'P -1'
_atom_sites_solution_hydrogens geom
_atom_sites_solution_primary direct
_atom_sites_solution_secondary difmap
_audit_creation_method SHELXL-97
_cell_angle_alpha 95.0170(10)
_cell_angle_beta 94.7590(10)
_cell_angle_gamma 94.5940(10)
_cell_formula_units_Z 2
_cell_length_a 8.54960(10)
_cell_length_b 9.9652(2)
_cell_length_c 19.7627(3)
_cell_measurement_reflns_used 9551
_cell_measurement_temperature 150(2)
_cell_measurement_theta_max 32.54
_cell_measurement_theta_min 2.39
_cell_volume 1665.04(5)
_computing_cell_refinement 'Bruker SMART'
_computing_data_collection 'Bruker SMART'
_computing_data_reduction 'Bruker SAINT'
_computing_molecular_graphics 'Ortep32 (Farugia)'
_computing_publication_material 'Shelx-97/ciftab(Sheldrick, 1997)'
_computing_structure_refinement 'SHELXL-97 (Sheldrick, 1997)'
_computing_structure_solution 'SHELXS-97 (Sheldrick, 1990)'
_diffrn_ambient_temperature 150(2)
_diffrn_measured_fraction_theta_full 0.997
_diffrn_measured_fraction_theta_max 0.997
_diffrn_measurement_device_type 'CCD area detector'
_diffrn_measurement_method 'phi and omega scans'
_diffrn_radiation_monochromator graphite
_diffrn_radiation_source 'fine-focus sealed tube'
_diffrn_radiation_type MoK\a
_diffrn_radiation_wavelength 0.71073
_diffrn_reflns_av_R_equivalents 0.0254
_diffrn_reflns_av_sigmaI/netI 0.0288
_diffrn_reflns_limit_h_max 11
_diffrn_reflns_limit_h_min -12
_diffrn_reflns_limit_k_max 14
_diffrn_reflns_limit_k_min -13
_diffrn_reflns_limit_l_max 27
_diffrn_reflns_limit_l_min -27
_diffrn_reflns_number 32146
_diffrn_reflns_theta_full 30.00
_diffrn_reflns_theta_max 30.00
_diffrn_reflns_theta_min 2.08
_exptl_absorpt_coefficient_mu 0.072
_exptl_absorpt_correction_type none
_exptl_crystal_colour orange
_exptl_crystal_density_diffrn 1.138
_exptl_crystal_density_method 'not measured'
_exptl_crystal_description piece
_exptl_crystal_F_000 624
_exptl_crystal_size_max 0.55
_exptl_crystal_size_mid 0.45
_exptl_crystal_size_min 0.40
_refine_diff_density_max 0.348
_refine_diff_density_min -0.259
_refine_diff_density_rms 0.044
_refine_ls_extinction_method none
_refine_ls_goodness_of_fit_ref 1.090
_refine_ls_hydrogen_treatment constr
_refine_ls_matrix_type full
_refine_ls_number_parameters 403
_refine_ls_number_reflns 9656
_refine_ls_number_restraints 11
_refine_ls_restrained_S_all 1.089
_refine_ls_R_factor_all 0.0690
_refine_ls_R_factor_gt 0.0470
_refine_ls_shift/su_max 0.001
_refine_ls_shift/su_mean 0.000
_refine_ls_structure_factor_coef Fsqd
_refine_ls_weighting_details 'calc w=1/[\s^2^(Fo^2^)+(0.0791P)^2^+0.1304P] where P=(Fo^2^+2Fc^2^)/3'
_refine_ls_weighting_scheme calc
_refine_ls_wR_factor_gt 0.1308
_refine_ls_wR_factor_ref 0.1404
_reflns_number_gt 7201
_reflns_number_total 9656
_reflns_threshold_expression >2sigma(I)
_cod_data_source_file om400868w_si_002.cif
_cod_data_source_block compound3
_cod_original_sg_symbol_Hall -P1
_cod_original_sg_symbol_H-M P-1
_cod_database_code 4082589

loop_
_symmetry_equiv_pos_as_xyz
'x, y, z'
'-x, -y, -z'

loop_
_atom_site_label
_atom_site_type_symbol
_atom_site_fract_x
_atom_site_fract_y
_atom_site_fract_z
_atom_site_U_iso_or_equiv
_atom_site_adp_type
_atom_site_occupancy
_atom_site_symmetry_multiplicity
_atom_site_calc_flag
_atom_site_refinement_flags
_atom_site_disorder_assembly
_atom_site_disorder_group
Li1 Li 0.9212(2) 0.87364(19) 0.29394(9) 0.0228(4) Uani 1 1 d . . .
Li2 Li 0.6488(2) 0.8506(2) 0.20296(10) 0.0262(4) Uani 1 1 d . A .
N1 N 0.90418(10) 0.79755(9) 0.19758(4) 0.01980(18) Uani 1 1 d . A .
N2 N 0.68914(10) 0.80436(9) 0.30080(4) 0.01948(18) Uani 1 1 d . A .
C1 C 0.93248(12) 0.84281(11) 0.13606(5) 0.0211(2) Uani 1 1 d . . .
C2 C 0.85832(12) 0.75500(11) 0.08198(5) 0.0216(2) Uani 1 1 d . A .
C3 C 0.78172(12) 0.64669(11) 0.11176(5) 0.0203(2) Uani 1 1 d . . .
C4 C 0.81263(12) 0.67547(10) 0.18249(5) 0.01843(19) Uani 1 1 d . A .
C5 C 0.75780(12) 0.59485(11) 0.23654(5) 0.0201(2) Uani 1 1 d . . .
C6 C 0.70011(12) 0.66524(11) 0.29708(5) 0.0192(2) Uani 1 1 d . A .
C7 C 0.64185(13) 0.61283(12) 0.35445(5) 0.0246(2) Uani 1 1 d . . .
C8 C 0.59177(13) 0.72350(13) 0.39419(5) 0.0253(2) Uani 1 1 d . A .
C9 C 0.62297(12) 0.83711(12) 0.36004(5) 0.0231(2) Uani 1 1 d . . .
C10 C 1.03329(15) 0.97119(12) 0.13258(6) 0.0306(3) Uani 1 1 d . A .
H10A H 1.0262 0.9960 0.0856 0.046 Uiso 1 1 d R . .
H10B H 1.1430 0.9583 0.1473 0.046 Uiso 1 1 d R . .
H10C H 0.9968 1.0435 0.1626 0.046 Uiso 1 1 d R . .
C11 C 0.85708(14) 0.77194(13) 0.00707(6) 0.0287(2) Uani 1 1 d . . .
H11A H 0.8607 0.8696 0.0009 0.034 Uiso 1 1 calc R A .
H11B H 0.7564 0.7286 -0.0163 0.034 Uiso 1 1 calc R . .
C12 C 0.99221(15) 0.71266(14) -0.02715(6) 0.0318(3) Uani 1 1 d . A .
H12A H 1.0923 0.7603 -0.0072 0.048 Uiso 1 1 d R . .
H12B H 0.9795 0.7230 -0.0761 0.048 Uiso 1 1 d R . .
H12C H 0.9919 0.6165 -0.0202 0.048 Uiso 1 1 d R . .
C13 C 0.68355(14) 0.52804(13) 0.07335(6) 0.0295(2) Uani 1 1 d . A .
H13A H 0.7513 0.4562 0.0617 0.044 Uiso 1 1 d R . .
H13B H 0.6320 0.5563 0.0314 0.044 Uiso 1 1 d R . .
H13C H 0.6034 0.4942 0.1018 0.044 Uiso 1 1 d R . .
C14 C 0.75770(16) 0.45923(12) 0.22679(6) 0.0330(3) Uani 1 1 d . A .
H14A H 0.7192 0.4044 0.2598 0.040 Uiso 1 1 calc R . .
H14B H 0.7961 0.4185 0.1869 0.040 Uiso 1 1 calc R . .
C15 C 0.6312(2) 0.46959(14) 0.37315(7) 0.0421(3) Uani 1 1 d . A .
H15A H 0.5959 0.4672 0.4190 0.063 Uiso 1 1 d R . .
H15B H 0.7350 0.4347 0.3723 0.063 Uiso 1 1 d R . .
H15C H 0.5557 0.4135 0.3403 0.063 Uiso 1 1 d R . .
C16 C 0.52143(16) 0.72032(16) 0.46093(6) 0.0376(3) Uani 1 1 d . . .
H16A H 0.4558 0.6338 0.4608 0.045 Uiso 1 1 calc R A .
H16B H 0.4515 0.7944 0.4657 0.045 Uiso 1 1 calc R . .
C17 C 0.64339(19) 0.73480(19) 0.52202(7) 0.0507(4) Uani 1 1 d . A .
H17A H 0.7071 0.6573 0.5199 0.076 Uiso 1 1 d R . .
H17B H 0.5901 0.7380 0.5641 0.076 Uiso 1 1 d R . .
H17C H 0.7117 0.8184 0.5215 0.076 Uiso 1 1 d R . .
C18 C 0.59331(16) 0.98030(14) 0.38105(6) 0.0355(3) Uani 1 1 d . A .
H18A H 0.4979 0.9812 0.4053 0.053 Uiso 1 1 d R . .
H18B H 0.5793 1.0295 0.3404 0.053 Uiso 1 1 d R . .
H18C H 0.6833 1.0240 0.4111 0.053 Uiso 1 1 d R . .
O1 O 1.00136(9) 1.06517(8) 0.31440(5) 0.02979(19) Uani 0.904(3) 1 d PD A 1
C19 C 0.92701(16) 1.18698(13) 0.30538(8) 0.0363(3) Uani 0.904(3) 1 d PD A 1
H19A H 0.8475 1.1999 0.3385 0.044 Uiso 0.904(3) 1 calc PR A 1
H19B H 0.8744 1.1841 0.2587 0.044 Uiso 0.904(3) 1 calc PR A 1
C20 C 1.05867(18) 1.29984(14) 0.31748(8) 0.0371(4) Uani 0.904(3) 1 d PD A 1
H20A H 1.0331 1.3785 0.2927 0.044 Uiso 0.904(3) 1 calc PR A 1
H20B H 1.0821 1.3295 0.3667 0.044 Uiso 0.904(3) 1 calc PR A 1
C21 C 1.19373(19) 1.23138(16) 0.28882(10) 0.0384(4) Uani 0.904(3) 1 d PD A 1
H21A H 1.2967 1.2766 0.3087 0.046 Uiso 0.904(3) 1 calc PR A 1
H21B H 1.1879 1.2305 0.2385 0.046 Uiso 0.904(3) 1 calc PR A 1
C22 C 1.16864(15) 1.08981(16) 0.31029(9) 0.0319(4) Uani 0.904(3) 1 d PD A 1
H22A H 1.2053 1.0232 0.2763 0.038 Uiso 0.904(3) 1 calc PR A 1
H22B H 1.2270 1.0832 0.3551 0.038 Uiso 0.904(3) 1 calc PR A 1
O1A O 1.00136(9) 1.06517(8) 0.31440(5) 0.02979(19) Uani 0.096(3) 1 d PD A 2
C19A C 0.92701(16) 1.18698(13) 0.30538(8) 0.0363(3) Uani 0.096(3) 1 d PD A 2
H19C H 0.9034 1.2312 0.3498 0.044 Uiso 0.096(3) 1 calc PR A 2
H19D H 0.8279 1.1681 0.2752 0.044 Uiso 0.096(3) 1 calc PR A 2
C20A C 1.0470(10) 1.2749(12) 0.2728(6) 0.0371(4) Uani 0.096(3) 1 d PD A 2
H20C H 1.0561 1.2420 0.2247 0.044 Uiso 0.096(3) 1 calc PR A 2
H20D H 1.0240 1.3709 0.2759 0.044 Uiso 0.096(3) 1 calc PR A 2
C21A C 1.1909(16) 1.2524(15) 0.3190(8) 0.0384(4) Uani 0.096(3) 1 d PD A 2
H21C H 1.1972 1.3116 0.3622 0.046 Uiso 0.096(3) 1 calc PR A 2
H21D H 1.2884 1.2705 0.2963 0.046 Uiso 0.096(3) 1 calc PR A 2
C22A C 1.1667(5) 1.1050(14) 0.3317(9) 0.0319(4) Uani 0.096(3) 1 d PD A 2
H22C H 1.2314 1.0498 0.3029 0.038 Uiso 0.096(3) 1 calc PR A 2
H22D H 1.1968 1.0933 0.3802 0.038 Uiso 0.096(3) 1 calc PR A 2
O2 O 1.06267(10) 0.81182(8) 0.36805(4) 0.02638(17) Uani 0.857(9) 1 d PD A 1
C23 C 1.0319(4) 0.8640(2) 0.43577(7) 0.0354(5) Uani 0.857(9) 1 d PD A 1
H23A H 0.9186 0.8765 0.4375 0.043 Uiso 0.857(9) 1 calc PR A 1
H23B H 1.0934 0.9522 0.4491 0.043 Uiso 0.857(9) 1 calc PR A 1
C24 C 1.08126(17) 0.76081(17) 0.48270(7) 0.0429(3) Uani 0.857(9) 1 d PD A 1
H24A H 1.0155 0.7585 0.5216 0.051 Uiso 0.857(9) 1 calc PR A 1
H24B H 1.1935 0.7792 0.5003 0.051 Uiso 0.857(9) 1 calc PR A 1
O2A O 1.06267(10) 0.81182(8) 0.36805(4) 0.02638(17) Uani 0.143(9) 1 d PD A 2
C23A C 1.096(2) 0.8739(4) 0.43716(10) 0.0354(5) Uani 0.143(9) 1 d PD A 2
H23C H 1.0192 0.9407 0.4474 0.043 Uiso 0.143(9) 1 calc PR A 2
H23D H 1.2032 0.9205 0.4438 0.043 Uiso 0.143(9) 1 calc PR A 2
C24A C 1.08126(17) 0.76081(17) 0.48270(7) 0.0429(3) Uani 0.143(9) 1 d PD A 2
H24C H 0.9919 0.7713 0.5110 0.051 Uiso 0.143(9) 1 calc PR A 2
H24D H 1.1790 0.7609 0.5133 0.051 Uiso 0.143(9) 1 calc PR A 2
C25 C 1.05378(18) 0.63062(16) 0.43625(8) 0.0443(3) Uani 1 1 d . . .
H25A H 1.1204 0.5612 0.4527 0.053 Uiso 1 1 calc R A 1
H25B H 0.9418 0.5944 0.4325 0.053 Uiso 1 1 calc R A 1
C26 C 1.10097(16) 0.67431(13) 0.36888(6) 0.0319(3) Uani 1 1 d . A .
H26A H 1.2152 0.6684 0.3656 0.038 Uiso 1 1 calc R B 1
H26B H 1.0419 0.6166 0.3303 0.038 Uiso 1 1 calc R B 1
O3 O 0.42325(10) 0.77753(9) 0.17920(4) 0.03008(19) Uani 1 1 d . . .
C27 C 0.35803(15) 0.72317(14) 0.11220(6) 0.0326(3) Uani 1 1 d . A .
H27A H 0.4433 0.7014 0.0832 0.039 Uiso 1 1 calc R C 1
H27B H 0.2950 0.7895 0.0905 0.039 Uiso 1 1 calc R C 1
C28 C 0.25407(18) 0.59570(15) 0.12077(7) 0.0419(3) Uani 0.904(3) 1 d PD A 1
H28A H 0.2828 0.5177 0.0912 0.050 Uiso 0.904(3) 1 calc PR A 1
H28B H 0.1415 0.6084 0.1096 0.050 Uiso 0.904(3) 1 calc PR A 1
C29 C 0.2871(2) 0.57484(15) 0.19585(8) 0.0376(4) Uani 0.904(3) 1 d PD A 1
H29A H 0.1927 0.5328 0.2143 0.045 Uiso 0.904(3) 1 calc PR A 1
H29B H 0.3757 0.5180 0.2031 0.045 Uiso 0.904(3) 1 calc PR A 1
C30 C 0.32905(14) 0.71722(13) 0.22768(6) 0.0288(2) Uani 0.904(3) 1 d PD A 1
H30A H 0.2334 0.7652 0.2336 0.035 Uiso 0.904(3) 1 calc PR A 1
H30B H 0.3901 0.7182 0.2726 0.035 Uiso 0.904(3) 1 calc PR A 1
C28A C 0.25407(18) 0.59570(15) 0.12077(7) 0.0419(3) Uani 0.096(3) 1 d PD A 2
H28C H 0.3026 0.5149 0.1023 0.050 Uiso 0.096(3) 1 calc PR A 2
H28D H 0.1494 0.5978 0.0956 0.050 Uiso 0.096(3) 1 calc PR A 2
C29A C 0.2362(19) 0.5890(10) 0.19643(13) 0.0376(4) Uani 0.096(3) 1 d PD A 2
H29C H 0.1243 0.5879 0.2060 0.045 Uiso 0.096(3) 1 calc PR A 2
H29D H 0.2811 0.5082 0.2133 0.045 Uiso 0.096(3) 1 calc PR A 2
C30A C 0.32905(14) 0.71722(13) 0.22768(6) 0.0288(2) Uani 0.096(3) 1 d PD A 2
H30C H 0.2557 0.7822 0.2441 0.035 Uiso 0.096(3) 1 calc PR A 2
H30D H 0.3986 0.6971 0.2674 0.035 Uiso 0.096(3) 1 calc PR A 2
C31 C 0.50456(15) 1.10888(13) 0.19820(6) 0.0301(2) Uani 1 1 d . . .
H31A H 0.5443 1.1692 0.2396 0.036 Uiso 1 1 calc R D 1
H31B H 0.4178 1.0456 0.2099 0.036 Uiso 1 1 calc R D 1
C32 C 0.44639(15) 1.19144(14) 0.14152(7) 0.0338(3) Uani 0.841(6) 1 d PD A 1
H32A H 0.3300 1.1899 0.1375 0.041 Uiso 0.841(6) 1 calc PR A 1
H32B H 0.4925 1.2864 0.1494 0.041 Uiso 0.841(6) 1 calc PR A 1
C33 C 0.5042(3) 1.1197(3) 0.07871(8) 0.0425(6) Uani 0.841(6) 1 d PD A 1
H33A H 0.5182 1.1814 0.0426 0.051 Uiso 0.841(6) 1 calc PR A 1
H33B H 0.4317 1.0401 0.0602 0.051 Uiso 0.841(6) 1 calc PR A 1
C34 C 0.6609(3) 1.0783(3) 0.10823(10) 0.0403(6) Uani 0.841(6) 1 d PD A 1
H34A H 0.6970 1.0038 0.0786 0.048 Uiso 0.841(6) 1 calc PR A 1
H34B H 0.7425 1.1557 0.1134 0.048 Uiso 0.841(6) 1 calc PR A 1
O4 O 0.62959(9) 1.03494(9) 0.17310(4) 0.02925(19) Uani 0.841(6) 1 d PD A 1
C32A C 0.44639(15) 1.19144(14) 0.14152(7) 0.0338(3) Uani 0.159(6) 1 d PD A 2
H32C H 0.3345 1.1636 0.1261 0.041 Uiso 0.159(6) 1 calc PR A 2
H32D H 0.4573 1.2891 0.1572 0.041 Uiso 0.159(6) 1 calc PR A 2
C33A C 0.5509(15) 1.1614(11) 0.0847(5) 0.0425(6) Uani 0.159(6) 1 d PD A 2
H33C H 0.6355 1.2352 0.0846 0.051 Uiso 0.159(6) 1 calc PR A 2
H33D H 0.4886 1.1501 0.0397 0.051 Uiso 0.159(6) 1 calc PR A 2
C34A C 0.6195(17) 1.0304(11) 0.10044(10) 0.0403(6) Uani 0.159(6) 1 d PD A 2
H34C H 0.5499 0.9511 0.0793 0.048 Uiso 0.159(6) 1 calc PR A 2
H34D H 0.7250 1.0260 0.0836 0.048 Uiso 0.159(6) 1 calc PR A 2
O4A O 0.62959(9) 1.03494(9) 0.17310(4) 0.02925(19) Uani 0.159(6) 1 d PD A 2

loop_
_atom_site_aniso_label
_atom_site_aniso_U_11
_atom_site_aniso_U_22
_atom_site_aniso_U_33
_atom_site_aniso_U_23
_atom_site_aniso_U_13
_atom_site_aniso_U_12
Li1 0.0227(9) 0.0220(9) 0.0233(8) 0.0007(7) 0.0020(7) 0.0013(7)
Li2 0.0250(9) 0.0283(10) 0.0264(9) 0.0081(8) 0.0014(7) 0.0042(8)
N1 0.0215(4) 0.0185(4) 0.0199(4) 0.0030(3) 0.0040(3) 0.0011(3)
N2 0.0185(4) 0.0218(4) 0.0189(4) 0.0048(3) 0.0029(3) 0.0020(3)
C1 0.0219(5) 0.0207(5) 0.0223(5) 0.0047(4) 0.0065(4) 0.0044(4)
C2 0.0220(5) 0.0263(5) 0.0184(4) 0.0052(4) 0.0043(4) 0.0082(4)
C3 0.0193(5) 0.0219(5) 0.0200(4) 0.0015(4) 0.0022(3) 0.0046(4)
C4 0.0194(4) 0.0176(5) 0.0188(4) 0.0028(4) 0.0024(3) 0.0027(4)
C5 0.0209(5) 0.0199(5) 0.0192(4) 0.0047(4) -0.0010(4) 0.0006(4)
C6 0.0180(4) 0.0205(5) 0.0188(4) 0.0049(4) 0.0000(3) -0.0020(4)
C7 0.0242(5) 0.0279(6) 0.0212(5) 0.0080(4) 0.0006(4) -0.0056(4)
C8 0.0195(5) 0.0374(6) 0.0188(4) 0.0058(4) 0.0026(4) -0.0036(4)
C9 0.0191(5) 0.0313(6) 0.0190(4) 0.0027(4) 0.0023(4) 0.0023(4)
C10 0.0345(6) 0.0260(6) 0.0327(6) 0.0077(5) 0.0109(5) -0.0017(5)
C11 0.0306(6) 0.0371(6) 0.0208(5) 0.0085(5) 0.0051(4) 0.0092(5)
C12 0.0343(6) 0.0411(7) 0.0219(5) 0.0041(5) 0.0079(4) 0.0075(5)
C13 0.0301(6) 0.0313(6) 0.0251(5) -0.0039(4) 0.0002(4) 0.0002(5)
C14 0.0509(8) 0.0201(5) 0.0288(6) 0.0061(4) 0.0046(5) 0.0032(5)
C15 0.0630(9) 0.0312(7) 0.0322(6) 0.0127(5) 0.0105(6) -0.0118(6)
C16 0.0323(6) 0.0547(9) 0.0255(6) 0.0063(5) 0.0082(5) -0.0061(6)
C17 0.0489(9) 0.0778(12) 0.0225(6) 0.0069(7) 0.0039(5) -0.0155(8)
C18 0.0415(7) 0.0376(7) 0.0300(6) 0.0013(5) 0.0110(5) 0.0136(6)
O1 0.0239(4) 0.0189(4) 0.0462(5) 0.0018(3) 0.0034(3) 0.0010(3)
C19 0.0327(6) 0.0215(6) 0.0548(8) 0.0026(5) 0.0032(6) 0.0052(5)
C20 0.0454(8) 0.0212(6) 0.0427(8) 0.0019(6) -0.0012(6) -0.0020(6)
C21 0.0372(7) 0.0345(8) 0.0421(9) 0.0048(7) 0.0070(7) -0.0092(6)
C22 0.0236(6) 0.0303(7) 0.0408(9) -0.0012(6) 0.0033(5) -0.0003(5)
O1A 0.0239(4) 0.0189(4) 0.0462(5) 0.0018(3) 0.0034(3) 0.0010(3)
C19A 0.0327(6) 0.0215(6) 0.0548(8) 0.0026(5) 0.0032(6) 0.0052(5)
C20A 0.0454(8) 0.0212(6) 0.0427(8) 0.0019(6) -0.0012(6) -0.0020(6)
C21A 0.0372(7) 0.0345(8) 0.0421(9) 0.0048(7) 0.0070(7) -0.0092(6)
C22A 0.0236(6) 0.0303(7) 0.0408(9) -0.0012(6) 0.0033(5) -0.0003(5)
O2 0.0315(4) 0.0251(4) 0.0220(4) 0.0004(3) -0.0005(3) 0.0045(3)
C23 0.0405(15) 0.0406(8) 0.0239(6) -0.0050(5) 0.0023(6) 0.0052(8)
C24 0.0379(7) 0.0655(10) 0.0266(6) 0.0084(6) 0.0047(5) 0.0058(7)
O2A 0.0315(4) 0.0251(4) 0.0220(4) 0.0004(3) -0.0005(3) 0.0045(3)
C23A 0.0405(15) 0.0406(8) 0.0239(6) -0.0050(5) 0.0023(6) 0.0052(8)
C24A 0.0379(7) 0.0655(10) 0.0266(6) 0.0084(6) 0.0047(5) 0.0058(7)
C25 0.0427(8) 0.0455(8) 0.0476(8) 0.0217(7) 0.0046(6) 0.0020(6)
C26 0.0367(6) 0.0285(6) 0.0306(6) 0.0026(5) -0.0024(5) 0.0092(5)
O3 0.0263(4) 0.0376(5) 0.0252(4) 0.0067(3) -0.0005(3) -0.0047(3)
C27 0.0342(6) 0.0391(7) 0.0243(5) 0.0040(5) -0.0025(4) 0.0062(5)
C28 0.0429(8) 0.0418(8) 0.0372(7) -0.0060(6) -0.0010(6) -0.0046(6)
C29 0.0385(9) 0.0311(7) 0.0437(8) 0.0056(6) 0.0062(6) 0.0007(6)
C30 0.0232(5) 0.0364(6) 0.0263(5) 0.0030(5) 0.0032(4) -0.0018(5)
C28A 0.0429(8) 0.0418(8) 0.0372(7) -0.0060(6) -0.0010(6) -0.0046(6)
C29A 0.0385(9) 0.0311(7) 0.0437(8) 0.0056(6) 0.0062(6) 0.0007(6)
C30A 0.0232(5) 0.0364(6) 0.0263(5) 0.0030(5) 0.0032(4) -0.0018(5)
C31 0.0306(6) 0.0290(6) 0.0330(6) 0.0073(5) 0.0070(5) 0.0081(5)
C32 0.0323(6) 0.0322(6) 0.0399(7) 0.0112(5) 0.0045(5) 0.0108(5)
C33 0.0495(12) 0.0502(14) 0.0324(7) 0.0134(8) 0.0041(8) 0.0223(10)
C34 0.0400(11) 0.0473(15) 0.0429(8) 0.0269(8) 0.0211(7) 0.0192(9)
O4 0.0256(4) 0.0310(4) 0.0352(4) 0.0157(4) 0.0081(3) 0.0081(3)
C32A 0.0323(6) 0.0322(6) 0.0399(7) 0.0112(5) 0.0045(5) 0.0108(5)
C33A 0.0495(12) 0.0502(14) 0.0324(7) 0.0134(8) 0.0041(8) 0.0223(10)
C34A 0.0400(11) 0.0473(15) 0.0429(8) 0.0269(8) 0.0211(7) 0.0192(9)
O4A 0.0256(4) 0.0310(4) 0.0352(4) 0.0157(4) 0.0081(3) 0.0081(3)

loop_
_atom_type_symbol
_atom_type_description
_atom_type_scat_dispersion_real
_atom_type_scat_dispersion_imag
_atom_type_scat_source
C C 0.0033 0.0016 'International Tables Vol C Tables 4.2.6.8 and 6.1.1.4'
H H 0.0000 0.0000 'International Tables Vol C Tables 4.2.6.8 and 6.1.1.4'
Li Li -0.0003 0.0001 'International Tables Vol C Tables 4.2.6.8 and 6.1.1.4'
N N 0.0061 0.0033 'International Tables Vol C Tables 4.2.6.8 and 6.1.1.4'
O O 0.0106 0.0060 'International Tables Vol C Tables 4.2.6.8 and 6.1.1.4'

loop_
_geom_angle_atom_site_label_1
_geom_angle_atom_site_label_2
_geom_angle_atom_site_label_3
_geom_angle
O1 Li1 N1 117.44(10)
O1 Li1 O2 93.70(8)
N1 Li1 O2 124.47(10)
O1 Li1 N2 123.01(10)
N1 Li1 N2 89.88(8)
O2 Li1 N2 111.10(9)
O1 Li1 C6 152.10(9)
N1 Li1 C6 79.71(7)
O2 Li1 C6 93.35(8)
N2 Li1 C6 30.40(4)
O1 Li1 Li2 110.14(9)
N1 Li1 Li2 54.13(6)
O2 Li1 Li2 153.65(10)
N2 Li1 Li2 46.41(6)
C6 Li1 Li2 60.32(6)
O4 Li2 O3 97.65(9)
O4 Li2 N2 126.16(11)
O3 Li2 N2 102.16(9)
O4 Li2 N1 109.15(9)
O3 Li2 N1 143.14(11)
N2 Li2 N1 82.32(7)
O4 Li2 C4 136.29(10)
O3 Li2 C4 108.96(10)
N2 Li2 C4 81.94(7)
N1 Li2 C4 34.73(4)
O4 Li2 C6 155.01(10)
O3 Li2 C6 92.85(8)
N2 Li2 C6 28.90(4)
N1 Li2 C6 73.41(6)
C4 Li2 C6 58.81(5)
O4 Li2 Li1 105.58(9)
O3 Li2 Li1 149.06(10)
N2 Li2 Li1 47.38(6)
N1 Li2 Li1 44.23(5)
C4 Li2 Li1 66.91(6)
C6 Li2 Li1 58.04(6)
C1 N1 C4 105.72(8)
C1 N1 Li1 137.02(9)
C4 N1 Li1 115.78(8)
C1 N1 Li2 99.55(8)
C4 N1 Li2 74.86(8)
Li1 N1 Li2 81.64(8)
C9 N2 C6 106.02(9)
C9 N2 Li2 134.13(9)
C6 N2 Li2 106.17(9)
C9 N2 Li1 118.35(8)
C6 N2 Li1 100.90(8)
Li2 N2 Li1 86.20(8)
N1 C1 C2 111.48(9)
N1 C1 C10 120.63(10)
C2 C1 C10 127.89(10)
C1 C2 C3 106.10(9)
C1 C2 C11 127.36(10)
C3 C2 C11 126.54(10)
C4 C3 C2 106.35(9)
C4 C3 C13 128.15(10)
C2 C3 C13 125.47(10)
N1 C4 C3 110.32(9)
N1 C4 C5 121.81(9)
C3 C4 C5 127.86(9)
N1 C4 Li2 70.41(7)
C3 C4 Li2 100.87(8)
C5 C4 Li2 95.50(8)
C14 C5 C6 123.12(10)
C14 C5 C4 118.01(10)
C6 C5 C4 118.82(9)
N2 C6 C7 109.92(9)
N2 C6 C5 120.09(9)
C7 C6 C5 129.89(10)
N2 C6 Li1 48.69(6)
C7 C6 Li1 127.87(8)
C5 C6 Li1 90.32(7)
C7 C6 Li2 143.19(9)
C5 C6 Li2 79.73(7)
Li1 C6 Li2 61.64(6)
C6 C7 C8 106.23(10)
C6 C7 C15 129.22(11)
C8 C7 C15 124.55(10)
C9 C8 C7 106.78(9)
C9 C8 C16 126.24(12)
C7 C8 C16 126.98(11)
N2 C9 C8 111.06(10)
N2 C9 C18 120.92(10)
C8 C9 C18 128.02(10)
C1 C10 H10A 109.5
C1 C10 H10B 109.5
H10A C10 H10B 109.5
C1 C10 H10C 109.5
H10A C10 H10C 109.5
H10B C10 H10C 109.5
C2 C11 C12 114.50(9)
C2 C11 H11A 108.6
C12 C11 H11A 108.6
C2 C11 H11B 108.6
C12 C11 H11B 108.6
H11A C11 H11B 107.6
C11 C12 H12A 109.5
C11 C12 H12B 109.5
H12A C12 H12B 109.5
C11 C12 H12C 109.5
H12A C12 H12C 109.5
H12B C12 H12C 109.5
C3 C13 H13A 109.5
C3 C13 H13B 109.5
H13A C13 H13B 109.5
C3 C13 H13C 109.5
H13A C13 H13C 109.5
H13B C13 H13C 109.5
C5 C14 H14A 120.0
C5 C14 H14B 120.0
H14A C14 H14B 120.0
C7 C15 H15A 109.5
C7 C15 H15B 109.5
H15A C15 H15B 109.5
C7 C15 H15C 109.5
H15A C15 H15C 109.5
H15B C15 H15C 109.5
C8 C16 C17 113.45(11)
C8 C16 H16A 108.9
C17 C16 H16A 108.9
C8 C16 H16B 108.9
C17 C16 H16B 108.9
H16A C16 H16B 107.7
C16 C17 H17A 109.5
C16 C17 H17B 109.5
H17A C17 H17B 109.5
C16 C17 H17C 109.5
H17A C17 H17C 109.5
H17B C17 H17C 109.5
C9 C18 H18A 109.5
C9 C18 H18B 109.5
H18A C18 H18B 109.5
C9 C18 H18C 109.5
H18A C18 H18C 109.5
H18B C18 H18C 109.5
C19 O1 C22 109.63(10)
C19 O1 Li1 131.16(9)
C22 O1 Li1 113.75(10)
O1 C19 C20 105.40(11)
O1 C19 H19A 110.7
C20 C19 H19A 110.7
O1 C19 H19B 110.7
C20 C19 H19B 110.7
H19A C19 H19B 108.8
C21 C20 C19 101.45(12)
C21 C20 H20A 111.5
C19 C20 H20A 111.5
C21 C20 H20B 111.5
C19 C20 H20B 111.5
H20A C20 H20B 109.3
C20 C21 C22 102.57(12)
C20 C21 H21A 111.3
C22 C21 H21A 111.3
C20 C21 H21B 111.3
C22 C21 H21B 111.3
H21A C21 H21B 109.2
O1 C22 C21 105.77(11)
O1 C22 H22A 110.6
C21 C22 H22A 110.6
O1 C22 H22B 110.6
C21 C22 H22B 110.6
H22A C22 H22B 108.7
C21A C20A H20C 112.2
C21A C20A H20D 112.2
H20C C20A H20D 109.8
C20A C21A C22A 104.1(10)
C20A C21A H21C 110.9
C22A C21A H21C 110.9
C20A C21A H21D 110.9
C22A C21A H21D 110.9
H21C C21A H21D 109.0
C21A C22A H22C 110.5
C21A C22A H22D 110.5
H22C C22A H22D 108.7
C26 O2 C23 109.59(10)
C26 O2 Li1 122.77(9)
C23 O2 Li1 113.79(12)
O2 C23 C24 106.23(12)
O2 C23 H23A 110.5
C24 C23 H23A 110.5
O2 C23 H23B 110.5
C24 C23 H23B 110.5
H23A C23 H23B 108.7
C23 C24 C25 102.19(12)
C23 C24 H24A 111.3
C25 C24 H24A 111.3
C23 C24 H24B 111.3
C25 C24 H24B 111.3
H24A C24 H24B 109.2
H23C C23A H23D 108.7
C26 C25 C24 102.66(11)
C26 C25 H25A 111.2
C24 C25 H25A 111.2
C26 C25 H25B 111.2
C24 C25 H25B 111.2
H25A C25 H25B 109.1
O2 C26 C25 105.44(10)
O2 C26 H26A 110.7
C25 C26 H26A 110.7
O2 C26 H26B 110.7
C25 C26 H26B 110.7
H26A C26 H26B 108.8
C27 O3 C30 107.55(9)
C27 O3 Li2 124.54(9)
C30 O3 Li2 122.57(9)
O3 C27 C28 106.90(10)
O3 C27 H27A 110.3
C28 C27 H27A 110.3
O3 C27 H27B 110.3
C28 C27 H27B 110.3
H27A C27 H27B 108.6
C27 C28 C29 103.79(11)
C27 C28 H28A 111.0
C29 C28 H28A 111.0
C27 C28 H28B 111.0
C29 C28 H28B 111.0
H28A C28 H28B 109.0
C30 C29 C28 102.15(11)
C30 C29 H29A 111.3
C28 C29 H29A 111.3
C30 C29 H29B 111.3
C28 C29 H29B 111.3
H29A C29 H29B 109.2
O3 C30 C29 103.40(10)
O3 C30 H30A 111.1
C29 C30 H30A 111.1
O3 C30 H30B 111.1
C29 C30 H30B 111.1
H30A C30 H30B 109.0
H29C C29A H29D 109.2
O4 C31 C32 106.95(9)
O4 C31 H31A 110.3
C32 C31 H31A 110.3
O4 C31 H31B 110.3
C32 C31 H31B 110.3
H31A C31 H31B 108.6
C33 C32 C31 102.77(12)
C33 C32 H32A 111.2
C31 C32 H32A 111.2
C33 C32 H32B 111.2
C31 C32 H32B 111.2
H32A C32 H32B 109.1
C32 C33 C34 100.81(16)
C32 C33 H33A 111.6
C34 C33 H33A 111.6
C32 C33 H33B 111.6
C34 C33 H33B 111.6
H33A C33 H33B 109.4
O4 C34 C33 104.51(16)
O4 C34 H34A 110.9
C33 C34 H34A 110.9
O4 C34 H34B 110.9
C33 C34 H34B 110.9
H34A C34 H34B 108.9
C34 O4 C31 108.20(11)
C34 O4 Li2 126.61(14)
C31 O4 Li2 117.25(9)
C34A C33A H33C 110.8
C34A C33A H33D 110.8
H33C C33A H33D 108.9
C33A C34A H34C 110.9
C33A C34A H34D 110.9
H34C C34A H34D 108.9

loop_
_geom_bond_atom_site_label_1
_geom_bond_atom_site_label_2
_geom_bond_distance
Li1 O1 1.971(2)
Li1 N1 1.976(2)
Li1 O2 1.992(2)
Li1 N2 2.068(2)
Li1 C6 2.703(2)
Li1 Li2 2.803(3)
Li2 O4 1.993(2)
Li2 O3 2.009(2)
Li2 N2 2.035(2)
Li2 N1 2.296(2)
Li2 C4 2.352(2)
Li2 C6 2.768(2)
N1 C1 1.3665(13)
N1 C4 1.3882(13)
N2 C9 1.3673(13)
N2 C6 1.3929(14)
C1 C2 1.3947(15)
C1 C10 1.4943(16)
C2 C3 1.4149(15)
C2 C11 1.5040(14)
C3 C4 1.4009(13)
C3 C13 1.5024(15)
C4 C5 1.4761(14)
C5 C14 1.3482(16)
C5 C6 1.4742(14)
C6 C7 1.4007(14)
C7 C8 1.4128(17)
C7 C15 1.5031(17)
C8 C9 1.3869(16)
C8 C16 1.4960(16)
C9 C18 1.4983(17)
C10 H10A 0.9800
C10 H10B 0.9800
C10 H10C 0.9800
C11 C12 1.5199(16)
C11 H11A 0.9900
C11 H11B 0.9900
C12 H12A 0.9800
C12 H12B 0.9800
C12 H12C 0.9800
C13 H13A 0.9800
C13 H13B 0.9800
C13 H13C 0.9800
C14 H14A 0.9500
C14 H14B 0.9500
C15 H15A 0.9800
C15 H15B 0.9800
C15 H15C 0.9800
C16 C17 1.5174(19)
C16 H16A 0.9900
C16 H16B 0.9900
C17 H17A 0.9800
C17 H17B 0.9800
C17 H17C 0.9800
C18 H18A 0.9800
C18 H18B 0.9800
C18 H18C 0.9800
O1 C19 1.4325(14)
O1 C22 1.4418(15)
C19 C20 1.5148(19)
C19 H19A 0.9900
C19 H19B 0.9900
C20 C21 1.512(2)
C20 H20A 0.9900
C20 H20B 0.9900
C21 C22 1.513(2)
C21 H21A 0.9900
C21 H21B 0.9900
C22 H22A 0.9900
C22 H22B 0.9900
C20A C21A 1.512(2)
C20A H20C 0.9900
C20A H20D 0.9900
C21A C22A 1.513(2)
C21A H21C 0.9900
C21A H21D 0.9900
C22A H22C 0.9900
C22A H22D 0.9900
O2 C26 1.4353(14)
O2 C23 1.4452(15)
C23 C24 1.506(2)
C23 H23A 0.9900
C23 H23B 0.9900
C24 C25 1.513(2)
C24 H24A 0.9900
C24 H24B 0.9900
C23A H23C 0.9900
C23A H23D 0.9900
C25 C26 1.5123(19)
C25 H25A 0.9900
C25 H25B 0.9900
C26 H26A 0.9900
C26 H26B 0.9900
O3 C27 1.4357(14)
O3 C30 1.4419(14)
C27 C28 1.521(2)
C27 H27A 0.9900
C27 H27B 0.9900
C28 C29 1.522(2)
C28 H28A 0.9900
C28 H28B 0.9900
C29 C30 1.5042(19)
C29 H29A 0.9900
C29 H29B 0.9900
C30 H30A 0.9900
C30 H30B 0.9900
C29A H29C 0.9900
C29A H29D 0.9900
C31 O4 1.4428(14)
C31 C32 1.5210(17)
C31 H31A 0.9900
C31 H31B 0.9900
C32 C33 1.516(2)
C32 H32A 0.9900
C32 H32B 0.9900
C33 C34 1.519(2)
C33 H33A 0.9900
C33 H33B 0.9900
C34 O4 1.4276(16)
C34 H34A 0.9900
C34 H34B 0.9900
C33A C34A 1.519(3)
C33A H33C 0.9900
C33A H33D 0.9900
C34A H34C 0.9900
C34A H34D 0.9900

loop_
_geom_torsion_atom_site_label_1
_geom_torsion_atom_site_label_2
_geom_torsion_atom_site_label_3
_geom_torsion_atom_site_label_4
_geom_torsion
O1 Li1 Li2 O4 8.27(12)
N1 Li1 Li2 O4 -101.63(10)
O2 Li1 Li2 O4 161.84(19)
N2 Li1 Li2 O4 125.15(11)
C6 Li1 Li2 O4 159.25(10)
O1 Li1 Li2 O3 -128.94(19)
N1 Li1 Li2 O3 121.2(2)
O2 Li1 Li2 O3 24.6(4)
N2 Li1 Li2 O3 -12.06(18)
C6 Li1 Li2 O3 22.04(19)
O1 Li1 Li2 N2 -116.87(11)
N1 Li1 Li2 N2 133.22(10)
O2 Li1 Li2 N2 36.7(2)
C6 Li1 Li2 N2 34.10(5)
O1 Li1 Li2 N1 109.91(10)
O2 Li1 Li2 N1 -96.5(2)
N2 Li1 Li2 N1 -133.22(10)
C6 Li1 Li2 N1 -99.12(8)
O1 Li1 Li2 C4 142.46(9)
N1 Li1 Li2 C4 32.55(5)
O2 Li1 Li2 C4 -64.0(2)
N2 Li1 Li2 C4 -100.67(8)
C6 Li1 Li2 C4 -66.57(6)
O1 Li1 Li2 C6 -150.97(10)
N1 Li1 Li2 C6 99.12(8)
O2 Li1 Li2 C6 2.6(2)
N2 Li1 Li2 C6 -34.10(5)
O1 Li1 N1 C1 -0.87(18)
O2 Li1 N1 C1 -117.27(14)
N2 Li1 N1 C1 126.93(12)
C6 Li1 N1 C1 155.74(11)
Li2 Li1 N1 C1 95.07(13)
O1 Li1 N1 C4 -164.58(9)
O2 Li1 N1 C4 79.02(14)
N2 Li1 N1 C4 -36.79(10)
C6 Li1 N1 C4 -7.97(9)
Li2 Li1 N1 C4 -68.65(9)
O1 Li1 N1 Li2 -95.93(11)
O2 Li1 N1 Li2 147.67(13)
N2 Li1 N1 Li2 31.86(7)
C6 Li1 N1 Li2 60.67(6)
O4 Li2 N1 C1 -43.56(11)
O3 Li2 N1 C1 90.70(17)
N2 Li2 N1 C1 -169.24(8)
C4 Li2 N1 C1 103.84(8)
C6 Li2 N1 C1 162.59(7)
Li1 Li2 N1 C1 -136.48(9)
O4 Li2 N1 C4 -147.39(10)
O3 Li2 N1 C4 -13.13(16)
N2 Li2 N1 C4 86.92(8)
C6 Li2 N1 C4 58.75(6)
Li1 Li2 N1 C4 119.68(9)
O4 Li2 N1 Li1 92.92(10)
O3 Li2 N1 Li1 -132.82(17)
N2 Li2 N1 Li1 -32.76(8)
C4 Li2 N1 Li1 -119.68(9)
C6 Li2 N1 Li1 -60.93(7)
O4 Li2 N2 C9 49.50(19)
O3 Li2 N2 C9 -59.53(16)
N1 Li2 N2 C9 157.64(11)
C4 Li2 N2 C9 -167.30(11)
C6 Li2 N2 C9 -132.96(15)
Li1 Li2 N2 C9 126.78(14)
O4 Li2 N2 C6 -177.54(11)
O3 Li2 N2 C6 73.43(10)
N1 Li2 N2 C6 -69.40(8)
C4 Li2 N2 C6 -34.34(8)
Li1 Li2 N2 C6 -100.26(9)
O4 Li2 N2 Li1 -77.28(13)
O3 Li2 N2 Li1 173.69(10)
N1 Li2 N2 Li1 30.86(7)
C4 Li2 N2 Li1 65.92(7)
C6 Li2 N2 Li1 100.26(9)
O1 Li1 N2 C9 -52.16(15)
N1 Li1 N2 C9 -175.40(8)
O2 Li1 N2 C9 57.30(13)
C6 Li1 N2 C9 115.04(11)
Li2 Li1 N2 C9 -139.21(11)
O1 Li1 N2 C6 -167.20(10)
N1 Li1 N2 C6 69.56(9)
O2 Li1 N2 C6 -57.74(10)
Li2 Li1 N2 C6 105.75(9)
O1 Li1 N2 Li2 87.05(12)
N1 Li1 N2 Li2 -36.19(8)
O2 Li1 N2 Li2 -163.49(10)
C6 Li1 N2 Li2 -105.75(9)
C4 N1 C1 C2 1.54(11)
Li1 N1 C1 C2 -163.25(11)
Li2 N1 C1 C2 -75.30(10)
C4 N1 C1 C10 -177.95(10)
Li1 N1 C1 C10 17.26(18)
Li2 N1 C1 C10 105.22(11)
N1 C1 C2 C3 -1.29(12)
C10 C1 C2 C3 178.15(11)
N1 C1 C2 C11 177.85(10)
C10 C1 C2 C11 -2.70(18)
C1 C2 C3 C4 0.50(11)
C11 C2 C3 C4 -178.66(10)
C1 C2 C3 C13 178.85(10)
C11 C2 C3 C13 -0.31(17)
C1 N1 C4 C3 -1.20(11)
Li1 N1 C4 C3 167.35(9)
Li2 N1 C4 C3 94.68(9)
C1 N1 C4 C5 179.92(9)
Li1 N1 C4 C5 -11.54(13)
Li2 N1 C4 C5 -84.21(10)
C1 N1 C4 Li2 -95.88(8)
Li1 N1 C4 Li2 72.67(9)
C2 C3 C4 N1 0.43(11)
C13 C3 C4 N1 -177.86(10)
C2 C3 C4 C5 179.23(10)
C13 C3 C4 C5 0.94(17)
C2 C3 C4 Li2 73.40(9)
C13 C3 C4 Li2 -104.89(12)
O4 Li2 C4 N1 47.45(14)
O3 Li2 C4 N1 171.71(10)
N2 Li2 C4 N1 -88.13(8)
C6 Li2 C4 N1 -106.71(7)
Li1 Li2 C4 N1 -41.21(6)
O4 Li2 C4 C3 -60.43(16)
O3 Li2 C4 C3 63.83(11)
N2 Li2 C4 C3 163.99(8)
N1 Li2 C4 C3 -107.88(9)
C6 Li2 C4 C3 145.40(8)
Li1 Li2 C4 C3 -149.09(8)
O4 Li2 C4 C5 169.31(14)
O3 Li2 C4 C5 -66.43(10)
N2 Li2 C4 C5 33.72(8)
N1 Li2 C4 C5 121.85(9)
C6 Li2 C4 C5 15.14(6)
Li1 Li2 C4 C5 80.64(7)
N1 C4 C5 C14 -140.66(11)
C3 C4 C5 C14 40.67(16)
Li2 C4 C5 C14 149.01(10)
N1 C4 C5 C6 41.73(14)
C3 C4 C5 C6 -136.95(11)
Li2 C4 C5 C6 -28.60(11)
C9 N2 C6 C7 -0.53(11)
Li2 N2 C6 C7 -147.41(9)
Li1 N2 C6 C7 123.42(9)
C9 N2 C6 C5 176.09(9)
Li2 N2 C6 C5 29.22(12)
Li1 N2 C6 C5 -59.96(11)
C9 N2 C6 Li1 -123.95(10)
Li2 N2 C6 Li1 89.18(9)
C9 N2 C6 Li2 146.87(11)
Li1 N2 C6 Li2 -89.18(9)
C14 C5 C6 N2 -173.69(10)
C4 C5 C6 N2 3.80(14)
C14 C5 C6 C7 2.18(18)
C4 C5 C6 C7 179.66(10)
C14 C5 C6 Li1 145.75(11)
C4 C5 C6 Li1 -36.76(10)
C14 C5 C6 Li2 -153.18(11)
C4 C5 C6 Li2 24.31(9)
O1 Li1 C6 N2 23.40(19)
N1 Li1 C6 N2 -107.76(9)
O2 Li1 C6 N2 127.79(10)
Li2 Li1 C6 N2 -53.36(8)
O1 Li1 C6 C7 -60.4(2)
N1 Li1 C6 C7 168.48(10)
O2 Li1 C6 C7 44.04(12)
N2 Li1 C6 C7 -83.75(12)
Li2 Li1 C6 C7 -137.11(11)
O1 Li1 C6 C5 154.9(2)
N1 Li1 C6 C5 23.73(7)
O2 Li1 C6 C5 -100.71(8)
N2 Li1 C6 C5 131.50(10)
Li2 Li1 C6 C5 78.13(7)
O1 Li1 C6 Li2 76.8(2)
N1 Li1 C6 Li2 -54.40(7)
O2 Li1 C6 Li2 -178.85(9)
N2 Li1 C6 Li2 53.36(8)
O4 Li2 C6 N2 4.7(2)
O3 Li2 C6 N2 -110.26(11)
N1 Li2 C6 N2 104.54(9)
C4 Li2 C6 N2 139.24(10)
Li1 Li2 C6 N2 58.60(8)
O4 Li2 C6 C7 62.4(3)
O3 Li2 C6 C7 -52.57(16)
N2 Li2 C6 C7 57.69(15)
N1 Li2 C6 C7 162.23(13)
C4 Li2 C6 C7 -163.07(14)
Li1 Li2 C6 C7 116.29(14)
O4 Li2 C6 C5 -149.9(2)
O3 Li2 C6 C5 95.15(8)
N2 Li2 C6 C5 -154.58(11)
N1 Li2 C6 C5 -50.04(7)
C4 Li2 C6 C5 -15.34(6)
Li1 Li2 C6 C5 -95.98(7)
O4 Li2 C6 Li1 -53.9(2)
O3 Li2 C6 Li1 -168.86(10)
N2 Li2 C6 Li1 -58.60(8)
N1 Li2 C6 Li1 45.94(6)
C4 Li2 C6 Li1 80.64(7)
N2 C6 C7 C8 0.73(12)
C5 C6 C7 C8 -175.47(10)
Li1 C6 C7 C8 53.31(13)
Li2 C6 C7 C8 -38.68(17)
N2 C6 C7 C15 -179.28(12)
C5 C6 C7 C15 4.52(19)
Li1 C6 C7 C15 -126.70(13)
Li2 C6 C7 C15 141.31(14)
C6 C7 C8 C9 -0.63(12)
C15 C7 C8 C9 179.38(11)
C6 C7 C8 C16 -179.56(10)
C15 C7 C8 C16 0.45(19)
C6 N2 C9 C8 0.12(11)
Li2 N2 C9 C8 133.13(12)
Li1 N2 C9 C8 -112.12(11)
C6 N2 C9 C18 179.88(10)
Li2 N2 C9 C18 -47.11(17)
Li1 N2 C9 C18 67.64(13)
C7 C8 C9 N2 0.32(12)
C16 C8 C9 N2 179.26(10)
C7 C8 C9 C18 -179.42(11)
C16 C8 C9 C18 -0.48(19)
C1 C2 C11 C12 89.43(14)
C3 C2 C11 C12 -91.59(14)
C9 C8 C16 C17 -92.04(16)
C7 C8 C16 C17 86.69(16)
N1 Li1 O1 C19 76.74(16)
O2 Li1 O1 C19 -150.99(11)
N2 Li1 O1 C19 -32.81(18)
C6 Li1 O1 C19 -46.7(3)
Li2 Li1 O1 C19 17.60(16)
N1 Li1 O1 C22 -73.97(14)
O2 Li1 O1 C22 58.30(12)
N2 Li1 O1 C22 176.48(11)
C6 Li1 O1 C22 162.61(18)
Li2 Li1 O1 C22 -133.12(11)
C22 O1 C19 C20 -17.39(15)
Li1 O1 C19 C20 -169.01(11)
O1 C19 C20 C21 34.56(15)
C19 C20 C21 C22 -38.01(15)
C19 O1 C22 C21 -7.20(15)
Li1 O1 C22 C21 149.79(11)
C20 C21 C22 O1 28.68(15)
O1 Li1 O2 C26 -159.73(9)
N1 Li1 O2 C26 -32.54(17)
N2 Li1 O2 C26 72.67(13)
C6 Li1 O2 C26 47.28(11)
Li2 Li1 O2 C26 45.0(3)
O1 Li1 O2 C23 64.24(17)
N1 Li1 O2 C23 -168.56(17)
N2 Li1 O2 C23 -63.36(18)
C6 Li1 O2 C23 -88.74(16)
Li2 Li1 O2 C23 -91.0(3)
C26 O2 C23 C24 10.0(3)
Li1 O2 C23 C24 151.74(17)
O2 C23 C24 C25 -29.4(3)
C23 C24 C25 C26 36.80(19)
C23 O2 C26 C25 13.7(2)
Li1 O2 C26 C25 -123.87(11)
C24 C25 C26 O2 -31.67(13)
O4 Li2 O3 C27 82.42(12)
N2 Li2 O3 C27 -147.95(10)
N1 Li2 O3 C27 -54.5(2)
C4 Li2 O3 C27 -62.40(13)
C6 Li2 O3 C27 -120.31(10)
Li1 Li2 O3 C27 -138.90(18)
O4 Li2 O3 C30 -126.63(10)
N2 Li2 O3 C30 3.01(14)
N1 Li2 O3 C30 96.42(18)
C4 Li2 O3 C30 88.56(12)
C6 Li2 O3 C30 30.64(12)
Li1 Li2 O3 C30 12.1(3)
C30 O3 C27 C28 -17.67(13)
Li2 O3 C27 C28 136.92(11)
O3 C27 C28 C29 -7.87(15)
C27 C28 C29 C30 28.90(15)
C27 O3 C30 C29 36.45(13)
Li2 O3 C30 C29 -118.75(12)
C28 C29 C30 O3 -40.02(14)
O4 C31 C32 C33 19.73(17)
C31 C32 C33 C34 -35.9(3)
C32 C33 C34 O4 40.6(3)
C33 C34 O4 C31 -29.4(3)
C33 C34 O4 Li2 118.3(2)
C32 C31 O4 C34 5.92(18)
C32 C31 O4 Li2 -145.18(11)
O3 Li2 O4 C34 -94.48(16)
N2 Li2 O4 C34 154.33(16)
N1 Li2 O4 C34 59.83(18)
C4 Li2 O4 C34 33.5(2)
C6 Li2 O4 C34 151.5(2)
Li1 Li2 O4 C34 106.15(16)
O3 Li2 O4 C31 50.64(12)
N2 Li2 O4 C31 -60.54(16)
N1 Li2 O4 C31 -155.04(9)
C4 Li2 O4 C31 178.58(12)
C6 Li2 O4 C31 -63.4(3)
Li1 Li2 O4 C31 -108.72(10)
